data_7125810
loop_
_publ_author_name
'Xiong, Yun'
'Yao, Shenglai'
'Szilv\'asi, Tibor'
'Ruzicka, Ales'
'Driess, Matthias'

_publ_section_title
;
 Homocoupling of CO and isocyanide mediated by a
 C,C'-bis(silylenyl)-substituted ortho-carborane.
;
_journal_issue 5
_journal_name_full 'Chemical communications (Cambridge, England)'
_journal_page_first 747
_journal_page_last 750
_journal_paper_doi 10.1039/c9cc08680c
_journal_volume 56
_journal_year 2020
_chemical_formula_sum 'C34 H56 B10 N4 O2 Si2'
_chemical_formula_weight 717.10
_space_group_crystal_system triclinic
_space_group_IT_number 2
_space_group_name_Hall '-P 1'
_space_group_name_H-M_alt 'P -1'
_atom_sites_solution_hydrogens geom
_audit_creation_method 'CrysAlisPro 1.171.38.46 (Rigaku OD, 2015)'
_audit_update_record
;
2019-11-04 deposited with the CCDC.	2019-12-06 downloaded from the CCDC.
;
_cell_angle_alpha 97.894(4)
_cell_angle_beta 110.964(4)
_cell_angle_gamma 98.644(3)
_cell_formula_units_Z 4
_cell_length_a 14.0023(5)
_cell_length_b 18.1200(8)
_cell_length_c 19.4694(9)
_cell_measurement_reflns_used 5963
_cell_measurement_temperature 150(2)
_cell_measurement_theta_max 73.0990
_cell_measurement_theta_min 3.1230
_cell_volume 4461.6(4)
_computing_cell_refinement 'CrysAlisPro 1.171.38.46 (Rigaku OD, 2015)'
_computing_data_collection 'CrysAlisPro 1.171.38.46 (Rigaku OD, 2015)'
_computing_data_reduction 'CrysAlisPro 1.171.38.46 (Rigaku OD, 2015)'
_computing_structure_refinement 'SHELXL-2018/3 (Sheldrick, 2018)'
_diffrn_ambient_temperature 150(2)
_diffrn_measured_fraction_theta_full 0.999
_diffrn_measured_fraction_theta_max 0.999
_diffrn_measurement_device 'four-circle diffractometer'
_diffrn_measurement_device_type 'SuperNova, Single source at offset, Atlas'
_diffrn_radiation_monochromator mirror
_diffrn_radiation_type CuK\a
_diffrn_radiation_wavelength 1.54184
_diffrn_reflns_av_R_equivalents 0.0564
_diffrn_reflns_av_unetI/netI 0.0826
_diffrn_reflns_Laue_measured_fraction_full 0.999
_diffrn_reflns_Laue_measured_fraction_max 0.999
_diffrn_reflns_limit_h_max 16
_diffrn_reflns_limit_h_min -16
_diffrn_reflns_limit_k_max 21
_diffrn_reflns_limit_k_min -21
_diffrn_reflns_limit_l_max 23
_diffrn_reflns_limit_l_min -23
_diffrn_reflns_number 31323
_diffrn_reflns_point_group_measured_fraction_full 0.999
_diffrn_reflns_point_group_measured_fraction_max 0.999
_diffrn_reflns_theta_full 67.488
_diffrn_reflns_theta_max 67.488
_diffrn_reflns_theta_min 2.484
_exptl_absorpt_coefficient_mu 0.964
_exptl_absorpt_correction_T_max 1.00000
_exptl_absorpt_correction_T_min 0.04778
_exptl_absorpt_correction_type multi-scan
_exptl_absorpt_process_details
;
CrysAlisPro 1.171.38.46 (Rigaku Oxford Diffraction, 2015)
Empirical absorption correction using spherical harmonics,
 implemented in SCALE3 ABSPACK scaling algorithm.
;
_exptl_crystal_colour colorless
_exptl_crystal_density_diffrn 1.068
_exptl_crystal_description prism
_exptl_crystal_F_000 1528
_exptl_crystal_size_max 0.270
_exptl_crystal_size_mid 0.120
_exptl_crystal_size_min 0.080
_refine_diff_density_max 0.408
_refine_diff_density_min -0.334
_refine_diff_density_rms 0.046
_refine_ls_extinction_method none
_refine_ls_goodness_of_fit_ref 0.997
_refine_ls_hydrogen_treatment constr
_refine_ls_matrix_type full
_refine_ls_number_parameters 961
_refine_ls_number_reflns 16084
_refine_ls_number_restraints 0
_refine_ls_restrained_S_all 0.997
_refine_ls_R_factor_all 0.1033
_refine_ls_R_factor_gt 0.0573
_refine_ls_shift/su_max 0.000
_refine_ls_shift/su_mean 0.000
_refine_ls_structure_factor_coef Fsqd
_refine_ls_weighting_details 'w=1/[\s^2^(Fo^2^)+(0.0701P)^2^] where P=(Fo^2^+2Fc^2^)/3'
_refine_ls_weighting_scheme calc
_refine_ls_wR_factor_gt 0.1333
_refine_ls_wR_factor_ref 0.1582
_reflns_Friedel_coverage 0.000
_reflns_number_gt 9735
_reflns_number_total 16084
_reflns_threshold_expression 'I > 2\s(I)'
_cod_data_source_file c9cc08680c2.cif
_cod_data_source_block 2
_cod_depositor_comments 'Adding full bibliography for 7125810--7125811.cif.'
_cod_original_cell_volume 4461.6(3)
_cod_database_code 7125810
_shelx_shelxl_version_number 2018/3
_shelx_space_group_comment
;
The symmetry employed for this shelxl refinement is uniquely defined
by the following loop, which should always be used as a source of
symmetry information in preference to the above space-group names.
They are only intended as comments.
;
_shelx_estimated_absorpt_t_min 0.781
_shelx_estimated_absorpt_t_max 0.927
_platon_squeeze_void_probe_radius 1.20

loop_
_space_group_symop_operation_xyz
'x, y, z'
'-x, -y, -z'

loop_
_atom_site_label
_atom_site_type_symbol
_atom_site_fract_x
_atom_site_fract_y
_atom_site_fract_z
_atom_site_U_iso_or_equiv
_atom_site_adp_type
_atom_site_occupancy
_atom_site_site_symmetry_order
_atom_site_calc_flag
_atom_site_refinement_flags_posn
_atom_site_refinement_flags_adp
Si3 Si 0.14624(6) 0.41273(5) 0.28445(4) 0.0376(2) Uani 1 1 d . .
Si2 Si 0.13282(7) 0.12529(5) 0.31949(4) 0.0396(2) Uani 1 1 d . .
Si1 Si -0.01103(6) 0.18097(5) 0.22092(4) 0.0378(2) Uani 1 1 d . .
Si4 Si 0.23708(6) 0.41179(5) 0.18505(4) 0.0386(2) Uani 1 1 d . .
O4 O 0.18079(15) 0.36199(11) 0.35501(10) 0.0398(5) Uani 1 1 d . .
O2 O 0.01370(16) 0.21665(11) 0.14966(10) 0.0390(5) Uani 1 1 d . .
O3 O 0.23566(15) 0.46703(12) 0.26283(11) 0.0439(5) Uani 1 1 d . .
N6 N 0.15286(19) 0.49819(14) 0.35938(13) 0.0419(6) Uani 1 1 d . .
O1 O 0.01516(16) 0.09824(12) 0.24589(11) 0.0476(6) Uani 1 1 d . .
N2 N -0.12131(18) 0.20744(14) 0.24509(13) 0.0407(6) Uani 1 1 d . .
N1 N -0.14437(19) 0.12692(14) 0.14578(13) 0.0410(6) Uani 1 1 d . .
N5 N 0.02067(18) 0.44885(14) 0.25617(13) 0.0400(6) Uani 1 1 d . .
N4 N 0.2136(2) 0.06609(14) 0.29132(13) 0.0405(6) Uani 1 1 d . .
N3 N 0.1178(2) 0.03078(15) 0.35137(13) 0.0437(7) Uani 1 1 d . .
N8 N 0.37872(19) 0.42035(14) 0.20962(12) 0.0397(6) Uani 1 1 d . .
N7 N 0.2897(2) 0.49565(14) 0.15138(13) 0.0441(7) Uani 1 1 d . .
C4 C 0.1786(2) 0.28628(17) 0.35247(15) 0.0377(7) Uani 1 1 d . .
C5 C 0.0864(2) 0.27552(17) 0.15151(15) 0.0382(7) Uani 1 1 d . .
C7 C 0.1058(2) 0.26655(16) 0.07827(15) 0.0374(7) Uani 1 1 d . .
C6 C 0.1359(2) 0.34117(16) 0.20122(15) 0.0389(7) Uani 1 1 d . .
C3 C 0.1161(2) 0.22443(17) 0.30240(15) 0.0384(7) Uani 1 1 d . .
C2 C 0.2557(2) 0.27224(17) 0.42611(15) 0.0402(8) Uani 1 1 d . .
C54 C 0.3859(2) 0.48198(17) 0.17900(15) 0.0411(8) Uani 1 1 d . .
C9 C -0.1944(2) 0.15726(17) 0.18361(16) 0.0409(7) Uani 1 1 d . .
C24 C 0.1832(2) 0.00950(18) 0.32081(15) 0.0425(8) Uani 1 1 d . .
C8 C 0.1892(2) 0.34342(16) 0.07930(15) 0.0391(7) Uani 1 1 d . .
C25 C 0.2212(2) -0.06388(18) 0.32374(16) 0.0443(8) Uani 1 1 d . .
C1 C 0.2403(2) 0.17822(18) 0.42408(16) 0.0440(8) Uani 1 1 d . .
C39 C 0.0612(2) 0.50717(17) 0.31656(16) 0.0408(7) Uani 1 1 d . .
C61 C 0.4658(2) 0.39003(19) 0.25938(16) 0.0459(8) Uani 1 1 d . .
C55 C 0.4809(3) 0.52299(18) 0.17246(16) 0.0453(8) Uani 1 1 d . .
C16 C -0.1404(2) 0.24473(18) 0.31128(16) 0.0425(8) Uani 1 1 d . .
C19 C -0.2443(2) 0.2724(2) 0.28819(17) 0.0519(9) Uani 1 1 d . .
H19A H -0.251318 0.298680 0.246469 0.078 Uiso 1 1 calc R U
H19B H -0.244574 0.307528 0.331099 0.078 Uiso 1 1 calc R U
H19C H -0.303104 0.228408 0.272345 0.078 Uiso 1 1 calc R U
C30 C 0.1711(3) -0.12910(19) 0.26922(18) 0.0502(9) Uani 1 1 d . .
H30 H 0.108962 -0.129188 0.227876 0.060 Uiso 1 1 calc R U
C10 C -0.3114(3) 0.14145(19) 0.16008(17) 0.0469(8) Uani 1 1 d . .
C46 C -0.0855(2) 0.43603(17) 0.19400(17) 0.0456(8) Uani 1 1 d . .
C17 C -0.0509(2) 0.31371(19) 0.35468(17) 0.0491(9) Uani 1 1 d . .
H17A H 0.015284 0.296786 0.373255 0.074 Uiso 1 1 calc R U
H17B H -0.063375 0.339632 0.397298 0.074 Uiso 1 1 calc R U
H17C H -0.047241 0.349015 0.321380 0.074 Uiso 1 1 calc R U
C32 C 0.2657(3) 0.13529(18) 0.20963(17) 0.0500(8) Uani 1 1 d . .
H32A H 0.192974 0.130357 0.175386 0.075 Uiso 1 1 calc R U
H32B H 0.311514 0.140187 0.181695 0.075 Uiso 1 1 calc R U
H32C H 0.286364 0.180699 0.249715 0.075 Uiso 1 1 calc R U
C48 C -0.1151(2) 0.35335(18) 0.15182(17) 0.0498(9) Uani 1 1 d . .
H48A H -0.064669 0.344265 0.129083 0.075 Uiso 1 1 calc R U
H48B H -0.185440 0.343298 0.112310 0.075 Uiso 1 1 calc R U
H48C H -0.114262 0.319312 0.186945 0.075 Uiso 1 1 calc R U
C26 C 0.3106(3) -0.06493(19) 0.38482(18) 0.0541(9) Uani 1 1 d . .
H26 H 0.344972 -0.020457 0.423333 0.065 Uiso 1 1 calc R U
C40 C 0.0135(2) 0.57409(18) 0.32979(18) 0.0477(9) Uani 1 1 d . .
B14 B 0.0424(3) 0.2884(2) -0.06764(19) 0.0519(10) Uani 1 1 d . .
H14 H -0.019261 0.298926 -0.118633 0.062 Uiso 1 1 calc R U
C31 C 0.2755(3) 0.0654(2) 0.24366(18) 0.0543(9) Uani 1 1 d . .
C35 C 0.0424(3) -0.0192(2) 0.3717(2) 0.0567(10) Uani 1 1 d . .
B15 B 0.0786(3) 0.1982(2) -0.06450(19) 0.0475(10) Uani 1 1 d . .
H15 H 0.040725 0.148864 -0.113587 0.057 Uiso 1 1 calc R U
B18 B 0.1166(3) 0.1848(2) 0.02923(18) 0.0429(9) Uani 1 1 d . .
H18 H 0.103927 0.127009 0.042867 0.051 Uiso 1 1 calc R U
B10 B 0.3512(3) 0.2280(2) 0.41850(19) 0.0424(9) Uani 1 1 d . .
H10 H 0.369049 0.218842 0.366687 0.051 Uiso 1 1 calc R U
C28 C 0.3004(3) -0.19527(19) 0.3342(2) 0.0624(11) Uani 1 1 d . .
H28 H 0.328141 -0.240012 0.337102 0.075 Uiso 1 1 calc R U
C66 C 0.2993(3) 0.5892(2) 0.0689(2) 0.0663(11) Uani 1 1 d . .
H66A H 0.375469 0.607667 0.092253 0.100 Uiso 1 1 calc R U
H66B H 0.266513 0.629755 0.048469 0.100 Uiso 1 1 calc R U
H66C H 0.281859 0.544876 0.028160 0.100 Uiso 1 1 calc R U
C56 C 0.5066(3) 0.4953(2) 0.11239(17) 0.0520(9) Uani 1 1 d . .
H56 H 0.462527 0.450972 0.076513 0.062 Uiso 1 1 calc R U
C49 C -0.1703(2) 0.4500(2) 0.2253(2) 0.0583(10) Uani 1 1 d . .
H49A H -0.158056 0.429126 0.270797 0.087 Uiso 1 1 calc R U
H49B H -0.239732 0.424760 0.187363 0.087 Uiso 1 1 calc R U
H49C H -0.166487 0.504939 0.237464 0.087 Uiso 1 1 calc R U
C64 C 0.4173(3) 0.3391(2) 0.29785(18) 0.0553(9) Uani 1 1 d . .
H64A H 0.389011 0.369246 0.328701 0.083 Uiso 1 1 calc R U
H64B H 0.470467 0.315720 0.329978 0.083 Uiso 1 1 calc R U
H64C H 0.360572 0.299097 0.260051 0.083 Uiso 1 1 calc R U
C15 C -0.3683(3) 0.1848(2) 0.11360(18) 0.0574(10) Uani 1 1 d . .
H15A H -0.332866 0.224825 0.098953 0.069 Uiso 1 1 calc R U
C18 C -0.1429(3) 0.1889(2) 0.36258(18) 0.0568(10) Uani 1 1 d . .
H18A H -0.198145 0.143350 0.334323 0.085 Uiso 1 1 calc R U
H18B H -0.157206 0.213115 0.405027 0.085 Uiso 1 1 calc R U
H18C H -0.075107 0.174238 0.381437 0.085 Uiso 1 1 calc R U
B1 B 0.3957(3) 0.2092(3) 0.56972(19) 0.0561(12) Uani 1 1 d . .
H1 H 0.444522 0.188202 0.619395 0.067 Uiso 1 1 calc R U
C29 C 0.2108(3) -0.1951(2) 0.2742(2) 0.0572(10) Uani 1 1 d . .
H29 H 0.175950 -0.239879 0.236211 0.069 Uiso 1 1 calc R U
B17 B 0.2284(3) 0.2583(2) 0.08572(19) 0.0418(9) Uani 1 1 d . .
H17 H 0.289799 0.249167 0.137614 0.050 Uiso 1 1 calc R U
C45 C -0.0376(3) 0.5768(2) 0.3790(2) 0.0615(10) Uani 1 1 d . .
H45 H -0.045197 0.535383 0.403140 0.074 Uiso 1 1 calc R U
C65 C 0.2589(3) 0.56623(18) 0.12758(18) 0.0547(9) Uani 1 1 d . .
C23 C -0.0920(3) 0.0477(2) 0.06119(19) 0.0605(10) Uani 1 1 d . .
H23A H -0.058148 0.093350 0.050029 0.091 Uiso 1 1 calc R U
H23B H -0.115248 0.005299 0.017811 0.091 Uiso 1 1 calc R U
H23C H -0.042062 0.034277 0.105101 0.091 Uiso 1 1 calc R U
C47 C -0.0851(3) 0.4870(2) 0.13846(19) 0.0634(11) Uani 1 1 d . .
H47A H -0.061744 0.540540 0.165042 0.095 Uiso 1 1 calc R U
H47B H -0.155942 0.478948 0.100078 0.095 Uiso 1 1 calc R U
H47C H -0.037236 0.474586 0.114366 0.095 Uiso 1 1 calc R U
C50 C 0.2323(3) 0.5489(2) 0.42920(19) 0.0596(11) Uani 1 1 d . .
C57 C 0.5948(3) 0.5310(2) 0.1040(2) 0.0615(10) Uani 1 1 d . .
H57 H 0.611145 0.510663 0.062929 0.074 Uiso 1 1 calc R U
B7 B 0.3825(3) 0.3209(2) 0.47551(18) 0.0464(10) Uani 1 1 d . .
H7 H 0.421249 0.372822 0.462513 0.056 Uiso 1 1 calc R U
B19 B 0.0094(3) 0.2299(2) -0.00886(18) 0.0461(9) Uani 1 1 d . .
H19 H -0.073156 0.202126 -0.019928 0.055 Uiso 1 1 calc R U
C41 C 0.0234(3) 0.63430(19) 0.2946(2) 0.0591(10) Uani 1 1 d . .
H41 H 0.058719 0.632489 0.261029 0.071 Uiso 1 1 calc R U
B9 B 0.1953(3) 0.2339(2) 0.47955(19) 0.0500(10) Uani 1 1 d . .
H9 H 0.110047 0.228589 0.468238 0.060 Uiso 1 1 calc R U
B20 B 0.0587(3) 0.3307(2) 0.02449(18) 0.0446(9) Uani 1 1 d . .
H20 H 0.008231 0.369419 0.035679 0.054 Uiso 1 1 calc R U
B12 B 0.2606(3) 0.3159(2) 0.02824(19) 0.0449(9) Uani 1 1 d . .
H12 H 0.343316 0.344910 0.041094 0.054 Uiso 1 1 calc R U
B8 B 0.2840(3) 0.3235(2) 0.51351(18) 0.0497(10) Uani 1 1 d . .
H8 H 0.257809 0.377632 0.525199 0.060 Uiso 1 1 calc R U
C51 C 0.3342(3) 0.5216(2) 0.4450(2) 0.0649(11) Uani 1 1 d . .
H51A H 0.324591 0.469608 0.454155 0.097 Uiso 1 1 calc R U
H51B H 0.389529 0.555617 0.489521 0.097 Uiso 1 1 calc R U
H51C H 0.354121 0.521821 0.401660 0.097 Uiso 1 1 calc R U
C63 C 0.5131(3) 0.3442(3) 0.2122(2) 0.0726(12) Uani 1 1 d . .
H63A H 0.457679 0.304026 0.173506 0.109 Uiso 1 1 calc R U
H63B H 0.566074 0.320969 0.244835 0.109 Uiso 1 1 calc R U
H63C H 0.545836 0.378305 0.188066 0.109 Uiso 1 1 calc R U
C58 C 0.6592(3) 0.5957(2) 0.1543(2) 0.0706(11) Uani 1 1 d . .
H58 H 0.719669 0.620535 0.148478 0.085 Uiso 1 1 calc R U
B3 B 0.3589(3) 0.1601(2) 0.47541(19) 0.0479(10) Uani 1 1 d . .
H3 H 0.382705 0.105361 0.461928 0.057 Uiso 1 1 calc R U
B6 B 0.2923(3) 0.2551(3) 0.57119(19) 0.0558(12) Uani 1 1 d . .
H6 H 0.272131 0.264082 0.622004 0.067 Uiso 1 1 calc R U
B2 B 0.2630(3) 0.1633(2) 0.51382(19) 0.0533(11) Uani 1 1 d . .
H2 H 0.223536 0.111198 0.526128 0.064 Uiso 1 1 calc R U
C11 C -0.3626(3) 0.0832(2) 0.1807(2) 0.0650(11) Uani 1 1 d . .
H11 H -0.323934 0.054165 0.213199 0.078 Uiso 1 1 calc R U
C27 C 0.3498(3) -0.1311(2) 0.3897(2) 0.0644(11) Uani 1 1 d . .
H27 H 0.410915 -0.131754 0.431527 0.077 Uiso 1 1 calc R U
B13 B 0.1555(3) 0.3603(2) -0.01008(19) 0.0496(10) Uani 1 1 d . .
H13 H 0.169139 0.418507 -0.022680 0.060 Uiso 1 1 calc R U
C20 C -0.1861(3) 0.06373(19) 0.07769(18) 0.0523(9) Uani 1 1 d . .
C60 C 0.5458(3) 0.5882(2) 0.22283(19) 0.0592(10) Uani 1 1 d . .
H60 H 0.529531 0.608773 0.263876 0.071 Uiso 1 1 calc R U
B4 B 0.4498(3) 0.2481(2) 0.50928(19) 0.0517(11) Uani 1 1 d . .
H4 H 0.534296 0.252111 0.518715 0.062 Uiso 1 1 calc R U
C14 C -0.4768(3) 0.1697(3) 0.0886(2) 0.0773(14) Uani 1 1 d . .
H14A H -0.515583 0.199965 0.057830 0.093 Uiso 1 1 calc R U
B16 B 0.2148(3) 0.2157(2) -0.00482(19) 0.0460(9) Uani 1 1 d . .
H16 H 0.267451 0.178064 -0.014073 0.055 Uiso 1 1 calc R U
C13 C -0.5275(3) 0.1111(3) 0.1084(3) 0.0860(16) Uani 1 1 d . .
H13A H -0.601761 0.100686 0.090870 0.103 Uiso 1 1 calc R U
B11 B 0.1679(3) 0.2783(2) -0.0657(2) 0.0515(10) Uani 1 1 d . .
H11A H 0.188895 0.281532 -0.115768 0.062 Uiso 1 1 calc R U
C36 C 0.0956(3) -0.0634(2) 0.4310(2) 0.0702(12) Uani 1 1 d . .
H36A H 0.125877 -0.101024 0.409348 0.105 Uiso 1 1 calc R U
H36B H 0.043697 -0.089572 0.447524 0.105 Uiso 1 1 calc R U
H36C H 0.151124 -0.027775 0.474226 0.105 Uiso 1 1 calc R U
C68 C 0.1394(3) 0.5466(2) 0.0946(2) 0.0727(12) Uani 1 1 d . .
H68A H 0.114157 0.504034 0.051179 0.109 Uiso 1 1 calc R U
H68B H 0.113033 0.591160 0.078718 0.109 Uiso 1 1 calc R U
H68C H 0.114240 0.532022 0.132825 0.109 Uiso 1 1 calc R U
C37 C -0.0399(3) -0.0738(2) 0.3015(2) 0.0673(11) Uani 1 1 d . .
H37A H -0.070802 -0.044705 0.263412 0.101 Uiso 1 1 calc R U
H37B H -0.094866 -0.101135 0.314439 0.101 Uiso 1 1 calc R U
H37C H -0.006812 -0.110550 0.281463 0.101 Uiso 1 1 calc R U
C38 C -0.0135(3) 0.0343(2) 0.4041(2) 0.0668(11) Uani 1 1 d . .
H38A H 0.038196 0.071375 0.448130 0.100 Uiso 1 1 calc R U
H38B H -0.064326 0.004371 0.419042 0.100 Uiso 1 1 calc R U
H38C H -0.050010 0.061437 0.365876 0.100 Uiso 1 1 calc R U
C44 C -0.0780(3) 0.6409(3) 0.3931(3) 0.0819(15) Uani 1 1 d . .
H44 H -0.112708 0.643586 0.427005 0.098 Uiso 1 1 calc R U
B5 B 0.4084(3) 0.3081(3) 0.56935(19) 0.0557(12) Uani 1 1 d . .
H5 H 0.465565 0.352194 0.618958 0.067 Uiso 1 1 calc R U
C62 C 0.5501(3) 0.4533(2) 0.3187(2) 0.0799(14) Uani 1 1 d . .
H62A H 0.588370 0.483444 0.294820 0.120 Uiso 1 1 calc R U
H62B H 0.598717 0.431114 0.355880 0.120 Uiso 1 1 calc R U
H62C H 0.517642 0.486357 0.343611 0.120 Uiso 1 1 calc R U
C22 C -0.2602(3) 0.0891(3) 0.01083(19) 0.0853(16) Uani 1 1 d . .
H22A H -0.326074 0.091248 0.017302 0.128 Uiso 1 1 calc R U
H22B H -0.274375 0.052538 -0.035524 0.128 Uiso 1 1 calc R U
H22C H -0.227891 0.139706 0.007734 0.128 Uiso 1 1 calc R U
C33 C 0.3933(3) 0.0709(3) 0.2919(2) 0.0864(15) Uani 1 1 d . .
H33A H 0.417861 0.113931 0.334817 0.130 Uiso 1 1 calc R U
H33B H 0.434523 0.078566 0.261025 0.130 Uiso 1 1 calc R U
H33C H 0.401681 0.023505 0.310160 0.130 Uiso 1 1 calc R U
C34 C 0.2340(5) -0.0036(2) 0.1798(2) 0.0979(18) Uani 1 1 d . .
H34A H 0.247219 -0.049421 0.200021 0.147 Uiso 1 1 calc R U
H34B H 0.269487 0.002778 0.145137 0.147 Uiso 1 1 calc R U
H34C H 0.158514 -0.009045 0.152933 0.147 Uiso 1 1 calc R U
C67 C 0.2978(4) 0.6306(2) 0.1973(2) 0.0833(15) Uani 1 1 d . .
H67A H 0.276631 0.612662 0.236030 0.125 Uiso 1 1 calc R U
H67B H 0.267211 0.674356 0.183816 0.125 Uiso 1 1 calc R U
H67C H 0.374295 0.645843 0.216577 0.125 Uiso 1 1 calc R U
C59 C 0.6338(3) 0.6240(2) 0.2143(2) 0.0711(12) Uani 1 1 d . .
H59 H 0.677709 0.668622 0.249865 0.085 Uiso 1 1 calc R U
C53 C 0.1956(3) 0.5398(3) 0.4935(2) 0.100(2) Uani 1 1 d . .
H53A H 0.131621 0.559334 0.484833 0.150 Uiso 1 1 calc R U
H53B H 0.250450 0.568595 0.541264 0.150 Uiso 1 1 calc R U
H53C H 0.181405 0.485723 0.495663 0.150 Uiso 1 1 calc R U
C42 C -0.0176(3) 0.6973(2) 0.3076(3) 0.0817(14) Uani 1 1 d . .
H42 H -0.011707 0.738095 0.282529 0.098 Uiso 1 1 calc R U
C12 C -0.4727(4) 0.0669(3) 0.1536(3) 0.0825(14) Uani 1 1 d . .
H12A H -0.508977 0.025668 0.166256 0.099 Uiso 1 1 calc R U
C43 C -0.0665(3) 0.7000(2) 0.3569(3) 0.0932(17) Uani 1 1 d . .
H43 H -0.093411 0.743641 0.366628 0.112 Uiso 1 1 calc R U
C52 C 0.2504(4) 0.6314(2) 0.4220(3) 0.124(3) Uani 1 1 d . .
H52A H 0.270491 0.635385 0.379089 0.185 Uiso 1 1 calc R U
H52B H 0.306476 0.662176 0.468060 0.185 Uiso 1 1 calc R U
H52C H 0.185826 0.649960 0.414061 0.185 Uiso 1 1 calc R U
C21 C -0.2391(4) -0.0076(2) 0.0929(3) 0.0949(16) Uani 1 1 d . .
H21A H -0.191436 -0.019958 0.138550 0.142 Uiso 1 1 calc R U
H21B H -0.257256 -0.050112 0.050235 0.142 Uiso 1 1 calc R U
H21C H -0.302898 0.000855 0.099670 0.142 Uiso 1 1 calc R U

loop_
_atom_site_aniso_label
_atom_site_aniso_U_11
_atom_site_aniso_U_22
_atom_site_aniso_U_33
_atom_site_aniso_U_23
_atom_site_aniso_U_13
_atom_site_aniso_U_12
Si3 0.0383(4) 0.0382(4) 0.0310(4) 0.0024(3) 0.0038(3) 0.0206(4)
Si2 0.0457(5) 0.0451(5) 0.0316(4) 0.0099(3) 0.0118(4) 0.0265(4)
Si1 0.0415(4) 0.0394(4) 0.0307(4) 0.0043(3) 0.0074(3) 0.0227(4)
Si4 0.0407(4) 0.0379(4) 0.0323(4) 0.0046(3) 0.0048(3) 0.0202(4)
O4 0.0428(11) 0.0432(11) 0.0282(9) 0.0032(8) 0.0039(9) 0.0230(10)
O2 0.0457(12) 0.0364(11) 0.0298(10) 0.0020(8) 0.0068(9) 0.0181(10)
O3 0.0425(11) 0.0436(11) 0.0410(11) 0.0004(9) 0.0104(10) 0.0176(10)
N6 0.0403(14) 0.0411(14) 0.0359(12) -0.0021(11) 0.0043(11) 0.0196(12)
O1 0.0518(13) 0.0438(12) 0.0440(11) 0.0085(10) 0.0088(10) 0.0255(11)
N2 0.0400(13) 0.0431(14) 0.0350(12) 0.0036(11) 0.0073(11) 0.0194(12)
N1 0.0418(14) 0.0402(14) 0.0342(12) 0.0016(11) 0.0066(11) 0.0150(12)
N5 0.0365(13) 0.0394(13) 0.0392(13) 0.0052(11) 0.0056(11) 0.0194(11)
N4 0.0509(15) 0.0441(14) 0.0335(12) 0.0122(11) 0.0164(12) 0.0265(13)
N3 0.0512(15) 0.0502(15) 0.0393(13) 0.0158(12) 0.0198(12) 0.0274(13)
N8 0.0415(13) 0.0432(14) 0.0310(12) 0.0059(11) 0.0058(11) 0.0209(12)
N7 0.0491(15) 0.0402(14) 0.0373(13) 0.0063(11) 0.0058(12) 0.0223(13)
C4 0.0399(16) 0.0456(17) 0.0303(14) 0.0089(13) 0.0097(13) 0.0259(14)
C5 0.0409(16) 0.0370(16) 0.0324(14) 0.0066(12) 0.0048(13) 0.0197(14)
C7 0.0416(16) 0.0374(15) 0.0293(14) 0.0043(12) 0.0061(13) 0.0186(14)
C6 0.0456(17) 0.0402(16) 0.0301(14) 0.0087(12) 0.0071(13) 0.0240(14)
C3 0.0420(16) 0.0452(17) 0.0293(14) 0.0086(13) 0.0086(13) 0.0249(14)
C2 0.0417(16) 0.0458(17) 0.0306(14) 0.0056(13) 0.0060(13) 0.0242(15)
C54 0.0466(18) 0.0399(16) 0.0295(14) -0.0019(13) 0.0070(13) 0.0154(15)
C9 0.0431(17) 0.0427(16) 0.0366(15) 0.0082(13) 0.0113(14) 0.0186(14)
C24 0.0475(18) 0.0476(18) 0.0323(14) 0.0078(13) 0.0091(14) 0.0266(16)
C8 0.0468(17) 0.0387(16) 0.0303(14) 0.0065(12) 0.0092(13) 0.0196(14)
C25 0.0525(19) 0.0450(18) 0.0409(16) 0.0150(14) 0.0156(15) 0.0269(16)
C1 0.0478(18) 0.0525(18) 0.0334(15) 0.0112(14) 0.0087(14) 0.0314(16)
C39 0.0434(17) 0.0361(16) 0.0438(16) 0.0056(13) 0.0151(14) 0.0177(14)
C61 0.0398(17) 0.0545(19) 0.0382(16) 0.0117(15) 0.0035(14) 0.0220(15)
C55 0.0516(19) 0.0460(18) 0.0332(15) 0.0100(14) 0.0082(14) 0.0147(16)
C16 0.0435(17) 0.0500(18) 0.0358(15) 0.0047(14) 0.0134(14) 0.0243(15)
C19 0.0472(18) 0.059(2) 0.0465(18) 0.0010(16) 0.0119(15) 0.0292(17)
C30 0.0529(19) 0.0522(19) 0.0445(17) 0.0112(15) 0.0121(16) 0.0249(17)
C10 0.0459(18) 0.0515(19) 0.0384(16) -0.0006(15) 0.0142(15) 0.0107(16)
C46 0.0367(16) 0.0429(17) 0.0491(17) 0.0096(14) 0.0024(14) 0.0203(14)
C17 0.0416(17) 0.060(2) 0.0407(16) -0.0028(15) 0.0084(14) 0.0279(16)
C32 0.065(2) 0.0507(19) 0.0424(17) 0.0137(15) 0.0237(16) 0.0248(18)
C48 0.0433(17) 0.0510(19) 0.0433(17) 0.0061(15) 0.0000(14) 0.0207(16)
C26 0.063(2) 0.0459(18) 0.0457(18) 0.0094(15) 0.0057(16) 0.0284(17)
C40 0.0419(17) 0.0403(17) 0.0569(19) -0.0017(15) 0.0150(16) 0.0186(15)
B14 0.061(2) 0.057(2) 0.0325(17) 0.0132(17) 0.0068(17) 0.022(2)
C31 0.079(2) 0.061(2) 0.0474(18) 0.0242(16) 0.0376(18) 0.045(2)
C35 0.065(2) 0.061(2) 0.058(2) 0.0217(18) 0.0286(19) 0.036(2)
B15 0.052(2) 0.050(2) 0.0298(17) -0.0008(16) 0.0062(16) 0.0138(19)
B18 0.050(2) 0.0402(19) 0.0311(16) 0.0007(15) 0.0063(15) 0.0185(17)
B10 0.0393(19) 0.053(2) 0.0355(17) 0.0069(16) 0.0089(15) 0.0270(17)
C28 0.063(2) 0.0438(19) 0.072(2) 0.0115(18) 0.0092(19) 0.0290(18)
C66 0.076(3) 0.058(2) 0.063(2) 0.0267(19) 0.014(2) 0.025(2)
C56 0.058(2) 0.054(2) 0.0375(16) 0.0039(15) 0.0121(16) 0.0155(18)
C49 0.0380(17) 0.056(2) 0.070(2) 0.0023(18) 0.0059(17) 0.0236(16)
C64 0.0500(19) 0.061(2) 0.0461(18) 0.0196(17) 0.0027(16) 0.0181(18)
C15 0.0426(18) 0.075(2) 0.0423(17) 0.0010(17) 0.0029(15) 0.0194(18)
C18 0.062(2) 0.072(2) 0.0451(18) 0.0174(17) 0.0213(17) 0.034(2)
B1 0.064(3) 0.075(3) 0.0280(17) 0.0101(18) 0.0060(17) 0.040(2)
C29 0.057(2) 0.0451(19) 0.061(2) 0.0029(17) 0.0124(18) 0.0187(17)
B17 0.0459(19) 0.0392(18) 0.0375(17) 0.0051(15) 0.0090(16) 0.0216(17)
C45 0.057(2) 0.053(2) 0.072(2) -0.0038(19) 0.025(2) 0.0164(18)
C65 0.070(2) 0.0421(18) 0.0494(18) 0.0135(15) 0.0130(17) 0.0263(18)
C23 0.069(2) 0.055(2) 0.0511(19) -0.0103(17) 0.0210(18) 0.0195(19)
C47 0.065(2) 0.053(2) 0.058(2) 0.0196(17) 0.0002(18) 0.0235(19)
C50 0.055(2) 0.050(2) 0.052(2) -0.0134(16) 0.0004(17) 0.0195(17)
C57 0.062(2) 0.071(3) 0.050(2) 0.0110(19) 0.0211(19) 0.014(2)
B7 0.047(2) 0.053(2) 0.0309(16) 0.0012(16) 0.0018(15) 0.0268(18)
B19 0.050(2) 0.049(2) 0.0293(16) 0.0036(15) 0.0029(16) 0.0169(18)
C41 0.052(2) 0.0409(18) 0.083(3) 0.0084(18) 0.0217(19) 0.0202(17)
B9 0.057(2) 0.066(2) 0.0345(17) 0.0125(17) 0.0164(17) 0.038(2)
B20 0.047(2) 0.047(2) 0.0338(17) 0.0108(15) 0.0038(16) 0.0224(18)
B12 0.050(2) 0.047(2) 0.0354(17) 0.0068(16) 0.0131(16) 0.0161(18)
B8 0.060(2) 0.060(2) 0.0281(16) 0.0056(16) 0.0092(16) 0.035(2)
C51 0.0462(19) 0.075(3) 0.049(2) -0.0134(19) -0.0013(17) 0.0138(19)
C63 0.064(2) 0.100(3) 0.076(3) 0.040(2) 0.028(2) 0.060(2)
C58 0.065(3) 0.078(3) 0.062(2) 0.017(2) 0.021(2) 0.005(2)
B3 0.048(2) 0.061(2) 0.0348(17) 0.0136(17) 0.0063(16) 0.034(2)
B6 0.065(3) 0.077(3) 0.0279(17) 0.0105(18) 0.0117(17) 0.037(2)
B2 0.062(2) 0.068(3) 0.0363(18) 0.0195(18) 0.0141(18) 0.038(2)
C11 0.071(3) 0.068(3) 0.058(2) 0.003(2) 0.030(2) 0.019(2)
C27 0.063(2) 0.055(2) 0.065(2) 0.0172(18) 0.0025(19) 0.0341(19)
B13 0.065(2) 0.046(2) 0.0344(18) 0.0100(16) 0.0110(18) 0.0206(19)
C20 0.058(2) 0.0475(19) 0.0441(17) -0.0042(15) 0.0168(16) 0.0109(17)
C60 0.067(2) 0.059(2) 0.0450(19) 0.0033(17) 0.0193(18) 0.005(2)
B4 0.050(2) 0.065(2) 0.0342(17) 0.0058(17) 0.0021(16) 0.035(2)
C14 0.046(2) 0.113(4) 0.055(2) -0.005(2) 0.0025(19) 0.029(3)
B16 0.049(2) 0.048(2) 0.0353(17) 0.0008(16) 0.0107(16) 0.0151(18)
C13 0.045(2) 0.110(4) 0.079(3) -0.020(3) 0.015(2) 0.005(3)
B11 0.063(2) 0.055(2) 0.0329(18) 0.0051(17) 0.0148(18) 0.016(2)
C36 0.091(3) 0.080(3) 0.078(3) 0.045(2) 0.054(2) 0.050(2)
C68 0.073(3) 0.064(2) 0.089(3) 0.031(2) 0.022(2) 0.047(2)
C37 0.068(2) 0.066(2) 0.076(3) 0.015(2) 0.034(2) 0.021(2)
C38 0.075(3) 0.076(3) 0.072(2) 0.025(2) 0.042(2) 0.039(2)
C44 0.070(3) 0.072(3) 0.114(4) -0.007(3) 0.051(3) 0.028(2)
B5 0.061(2) 0.072(3) 0.0275(17) 0.0022(17) 0.0030(17) 0.036(2)
C62 0.066(2) 0.070(3) 0.063(2) 0.021(2) -0.022(2) 0.003(2)
C22 0.080(3) 0.124(4) 0.0350(18) -0.009(2) 0.0007(19) 0.049(3)
C33 0.087(3) 0.135(4) 0.091(3) 0.068(3) 0.058(3) 0.081(3)
C34 0.202(6) 0.055(2) 0.076(3) 0.016(2) 0.092(4) 0.043(3)
C67 0.120(4) 0.049(2) 0.075(3) 0.005(2) 0.023(3) 0.043(3)
C59 0.079(3) 0.062(2) 0.051(2) 0.0031(19) 0.012(2) -0.005(2)
C53 0.084(3) 0.167(5) 0.040(2) -0.008(3) 0.007(2) 0.074(4)
C42 0.070(3) 0.042(2) 0.144(4) 0.025(2) 0.046(3) 0.027(2)
C12 0.068(3) 0.087(3) 0.093(3) -0.008(3) 0.049(3) -0.004(3)
C43 0.075(3) 0.053(3) 0.159(5) 0.002(3) 0.054(3) 0.031(2)
C52 0.084(3) 0.052(3) 0.148(5) 0.002(3) -0.044(3) 0.002(2)
C21 0.125(4) 0.054(3) 0.110(4) -0.019(3) 0.072(3) -0.003(3)

loop_
_atom_type_symbol
_atom_type_description
_atom_type_scat_dispersion_real
_atom_type_scat_dispersion_imag
_atom_type_scat_source
C C 0.0181 0.0091 'International Tables Vol C Tables 4.2.6.8 and 6.1.1.4'
H H 0.0000 0.0000 'International Tables Vol C Tables 4.2.6.8 and 6.1.1.4'
N N 0.0311 0.0180 'International Tables Vol C Tables 4.2.6.8 and 6.1.1.4'
O O 0.0492 0.0322 'International Tables Vol C Tables 4.2.6.8 and 6.1.1.4'
Si Si 0.2541 0.3302 'International Tables Vol C Tables 4.2.6.8 and 6.1.1.4'
B B 0.0090 0.0039 'International Tables Vol C Tables 4.2.6.8 and 6.1.1.4'

loop_
_geom_angle_atom_site_label_1
_geom_angle_atom_site_label_2
_geom_angle_atom_site_label_3
_geom_angle
O3 Si3 O4 122.45(10)
O3 Si3 C6 83.85(13)
O4 Si3 C6 101.37(11)
O3 Si3 N5 110.12(11)
O4 Si3 N5 122.11(12)
C6 Si3 N5 106.88(11)
O3 Si3 N6 90.47(11)
O4 Si3 N6 87.95(10)
C6 Si3 N6 170.64(12)
N5 Si3 N6 68.11(9)
O1 Si2 N4 103.44(11)
O1 Si2 C3 82.46(11)
N4 Si2 C3 128.47(14)
O1 Si2 N3 93.18(11)
N4 Si2 N3 70.24(11)
C3 Si2 N3 161.28(13)
O1 Si2 C1 158.34(11)
N4 Si2 C1 97.96(11)
C3 Si2 C1 86.88(12)
N3 Si2 C1 90.91(12)
O1 Si1 O2 125.16(10)
O1 Si1 N2 111.45(13)
O2 Si1 N2 118.13(10)
O1 Si1 C3 83.53(11)
O2 Si1 C3 100.53(13)
N2 Si1 C3 109.06(11)
O1 Si1 N1 90.24(11)
O2 Si1 N1 86.89(11)
N2 Si1 N1 68.87(10)
C3 Si1 N1 172.19(14)
O3 Si4 N8 101.51(10)
O3 Si4 N7 93.97(11)
N8 Si4 N7 70.41(11)
O3 Si4 C6 82.46(12)
N8 Si4 C6 131.96(11)
N7 Si4 C6 157.63(10)
O3 Si4 C8 162.08(11)
N8 Si4 C8 96.34(11)
N7 Si4 C8 90.48(12)
C6 Si4 C8 86.83(13)
C4 O4 Si3 131.35(17)
C5 O2 Si1 131.42(17)
Si3 O3 Si4 103.93(12)
C39 N6 C50 129.5(2)
C39 N6 Si3 91.24(17)
C50 N6 Si3 137.93(19)
Si1 O1 Si2 104.08(12)
C9 N2 C16 125.5(3)
C9 N2 Si1 92.09(17)
C16 N2 Si1 139.77(18)
C9 N1 C20 129.0(3)
C9 N1 Si1 91.80(18)
C20 N1 Si1 138.27(19)
C39 N5 C46 125.3(2)
C39 N5 Si3 92.12(16)
C46 N5 Si3 142.31(18)
C24 N4 C31 127.8(2)
C24 N4 Si2 92.39(19)
C31 N4 Si2 139.0(2)
C24 N3 C35 127.3(3)
C24 N3 Si2 89.2(2)
C35 N3 Si2 139.56(18)
C54 N8 C61 127.9(3)
C54 N8 Si4 92.26(17)
C61 N8 Si4 138.2(2)
C54 N7 C65 128.0(3)
C54 N7 Si4 90.5(2)
C65 N7 Si4 138.9(2)
C3 C4 O4 132.0(2)
C3 C4 C2 116.0(3)
O4 C4 C2 111.6(2)
C6 C5 O2 132.2(3)
C6 C5 C7 116.0(3)
O2 C5 C7 111.5(2)
C5 C7 C8 110.6(2)
C5 C7 B17 116.5(2)
C8 C7 B17 61.30(19)
C5 C7 B18 126.7(3)
C8 C7 B18 112.5(2)
B17 C7 B18 63.02(19)
C5 C7 B19 123.9(3)
C8 C7 B19 112.5(2)
B17 C7 B19 115.0(2)
B18 C7 B19 63.22(17)
C5 C7 B20 113.0(2)
C8 C7 B20 60.79(19)
B17 C7 B20 113.0(3)
B18 C7 B20 114.7(2)
B19 C7 B20 63.02(19)
C5 C6 Si3 149.3(3)
C5 C6 Si4 120.2(2)
Si3 C6 Si4 89.74(13)
C4 C3 Si1 148.0(2)
C4 C3 Si2 120.47(19)
Si1 C3 Si2 89.89(14)
C4 C2 C1 109.8(2)
C4 C2 B10 115.9(2)
C1 C2 B10 61.30(19)
C4 C2 B8 125.4(2)
C1 C2 B8 111.9(2)
B10 C2 B8 114.4(2)
C4 C2 B7 126.8(3)
C1 C2 B7 112.7(2)
B10 C2 B7 63.00(19)
B8 C2 B7 63.1(2)
C4 C2 B9 113.3(2)
C1 C2 B9 61.0(2)
B10 C2 B9 112.9(2)
B8 C2 B9 62.5(2)
B7 C2 B9 114.6(2)
N7 C54 N8 106.8(3)
N7 C54 C55 126.8(3)
N8 C54 C55 126.2(3)
N1 C9 N2 107.1(3)
N1 C9 C10 125.4(3)
N2 C9 C10 127.5(3)
N4 C24 N3 108.1(2)
N4 C24 C25 126.1(3)
N3 C24 C25 125.6(3)
C7 C8 B20 61.00(19)
C7 C8 B13 109.3(2)
B20 C8 B13 61.9(2)
C7 C8 B17 60.22(19)
B20 C8 B17 112.3(2)
B13 C8 B17 111.7(2)
C7 C8 B12 108.9(2)
B20 C8 B12 112.4(2)
B13 C8 B12 61.65(19)
B17 C8 B12 61.4(2)
C7 C8 Si4 105.59(18)
B20 C8 Si4 114.89(18)
B13 C8 Si4 134.5(2)
B17 C8 Si4 110.60(17)
B12 C8 Si4 130.6(2)
C30 C25 C26 119.3(3)
C30 C25 C24 122.9(2)
C26 C25 C24 117.8(3)
C2 C1 B3 108.5(3)
C2 C1 B9 60.5(2)
B3 C1 B9 111.7(2)
C2 C1 B10 59.93(19)
B3 C1 B10 61.5(2)
B9 C1 B10 111.4(3)
C2 C1 B2 109.0(2)
B3 C1 B2 61.5(2)
B9 C1 B2 61.69(19)
B10 C1 B2 111.7(3)
C2 C1 Si2 106.31(16)
B3 C1 Si2 130.45(19)
B9 C1 Si2 115.87(19)
B10 C1 Si2 110.7(2)
B2 C1 Si2 134.3(3)
N6 C39 N5 108.0(2)
N6 C39 C40 125.6(3)
N5 C39 C40 126.3(2)
N8 C61 C64 105.7(3)
N8 C61 C62 111.7(3)
C64 C61 C62 108.6(3)
N8 C61 C63 110.2(2)
C64 C61 C63 110.3(3)
C62 C61 C63 110.3(3)
C60 C55 C56 117.8(4)
C60 C55 C54 123.2(3)
C56 C55 C54 119.0(3)
N2 C16 C18 109.8(2)
N2 C16 C17 108.5(3)
C18 C16 C17 109.1(3)
N2 C16 C19 112.8(2)
C18 C16 C19 108.3(3)
C17 C16 C19 108.2(2)
C25 C30 C29 120.4(3)
C11 C10 C15 120.0(3)
C11 C10 C9 121.2(3)
C15 C10 C9 118.7(3)
N5 C46 C47 111.6(3)
N5 C46 C48 108.3(2)
C47 C46 C48 108.1(3)
N5 C46 C49 111.5(3)
C47 C46 C49 109.0(2)
C48 C46 C49 108.3(3)
C25 C26 C27 120.1(3)
C41 C40 C45 119.7(3)
C41 C40 C39 119.9(3)
C45 C40 C39 120.3(3)
B20 B14 B13 59.6(2)
B20 B14 B11 107.7(2)
B13 B14 B11 60.1(2)
B20 B14 B15 107.8(2)
B13 B14 B15 107.6(3)
B11 B14 B15 59.7(2)
B20 B14 B19 60.4(2)
B13 B14 B19 108.1(2)
B11 B14 B19 108.0(3)
B15 B14 B19 59.9(2)
N4 C31 C32 106.5(2)
N4 C31 C34 112.6(3)
C32 C31 C34 107.7(3)
N4 C31 C33 110.8(3)
C32 C31 C33 108.6(3)
C34 C31 C33 110.4(3)
N3 C35 C37 110.3(3)
N3 C35 C36 113.0(3)
C37 C35 C36 110.7(3)
N3 C35 C38 105.7(3)
C37 C35 C38 108.0(3)
C36 C35 C38 108.9(3)
B18 B15 B11 108.1(3)
B18 B15 B19 60.43(19)
B11 B15 B19 108.5(3)
B18 B15 B14 108.4(2)
B11 B15 B14 60.0(2)
B19 B15 B14 60.3(2)
B18 B15 B16 59.9(2)
B11 B15 B16 59.7(2)
B19 B15 B16 108.2(2)
B14 B15 B16 107.6(3)
C7 B18 B15 104.5(2)
C7 B18 B16 104.3(3)
B15 B18 B16 60.7(2)
C7 B18 B17 58.38(17)
B15 B18 B17 107.3(3)
B16 B18 B17 59.1(2)
C7 B18 B19 58.50(17)
B15 B18 B19 60.2(2)
B16 B18 B19 108.6(3)
B17 B18 B19 107.4(2)
C2 B10 C1 58.77(18)
C2 B10 B3 105.5(3)
C1 B10 B3 59.0(2)
C2 B10 B4 105.8(2)
C1 B10 B4 106.6(3)
B3 B10 B4 60.1(2)
C2 B10 B7 58.86(18)
C1 B10 B7 107.3(2)
B3 B10 B7 109.1(3)
B4 B10 B7 61.02(18)
C27 C28 C29 120.1(3)
C57 C56 C55 121.3(3)
C14 C15 C10 120.1(4)
B5 B1 B4 60.6(2)
B5 B1 B3 107.4(3)
B4 B1 B3 59.3(2)
B5 B1 B2 107.7(2)
B4 B1 B2 107.2(2)
B3 B1 B2 59.3(2)
B5 B1 B6 59.9(2)
B4 B1 B6 107.9(3)
B3 B1 B6 106.7(2)
B2 B1 B6 59.7(2)
C28 C29 C30 120.0(3)
C7 B17 C8 58.48(17)
C7 B17 B16 105.5(2)
C8 B17 B16 106.9(2)
C7 B17 B12 105.8(2)
C8 B17 B12 59.31(19)
B16 B17 B12 60.7(2)
C7 B17 B18 58.60(18)
C8 B17 B18 106.7(2)
B16 B17 B18 60.4(2)
B12 B17 B18 109.1(2)
C40 C45 C44 119.7(4)
N7 C65 C66 112.8(3)
N7 C65 C68 104.7(3)
C66 C65 C68 110.1(3)
N7 C65 C67 108.8(3)
C66 C65 C67 111.1(3)
C68 C65 C67 109.1(3)
N6 C50 C52 112.3(3)
N6 C50 C51 107.4(2)
C52 C50 C51 109.1(4)
N6 C50 C53 108.0(3)
C52 C50 C53 111.0(4)
C51 C50 C53 109.0(3)
C58 C57 C56 120.6(4)
C2 B7 B10 58.14(18)
C2 B7 B8 58.1(2)
B10 B7 B8 106.4(3)
C2 B7 B5 103.9(3)
B10 B7 B5 106.5(3)
B8 B7 B5 59.8(2)
C2 B7 B4 103.6(3)
B10 B7 B4 58.83(18)
B8 B7 B4 107.2(3)
B5 B7 B4 60.0(2)
C7 B19 B15 103.8(2)
C7 B19 B18 58.27(16)
B15 B19 B18 59.40(19)
C7 B19 B20 58.76(17)
B15 B19 B20 106.8(3)
B18 B19 B20 107.2(2)
C7 B19 B14 104.1(3)
B15 B19 B14 59.9(2)
B18 B19 B14 107.2(3)
B20 B19 B14 59.2(2)
C40 C41 C42 120.8(4)
C2 B9 C1 58.51(19)
C2 B9 B6 105.0(3)
C1 B9 B6 106.5(2)
C2 B9 B2 105.6(3)
C1 B9 B2 59.35(18)
B6 B9 B2 60.3(2)
C2 B9 B8 58.4(2)
C1 B9 B8 106.6(3)
B6 B9 B8 60.4(2)
B2 B9 B8 108.7(3)
C8 B20 C7 58.21(17)
C8 B20 B13 59.1(2)
C7 B20 B13 104.9(2)
C8 B20 B14 106.4(3)
C7 B20 B14 104.6(2)
B13 B20 B14 60.5(2)
C8 B20 B19 106.5(2)
C7 B20 B19 58.23(18)
B13 B20 B19 108.8(3)
B14 B20 B19 60.4(2)
C8 B12 B17 59.24(19)
C8 B12 B13 59.06(19)
B17 B12 B13 107.9(3)
C8 B12 B16 105.9(3)
B17 B12 B16 59.6(2)
B13 B12 B16 108.3(3)
C8 B12 B11 105.9(3)
B17 B12 B11 107.3(3)
B13 B12 B11 60.36(19)
B16 B12 B11 59.9(2)
C2 B8 B9 59.1(2)
C2 B8 B6 105.0(3)
B9 B8 B6 59.6(2)
C2 B8 B5 104.7(2)
B9 B8 B5 107.4(3)
B6 B8 B5 59.9(2)
C2 B8 B7 58.75(19)
B9 B8 B7 108.3(2)
B6 B8 B7 108.3(2)
B5 B8 B7 60.1(2)
C57 C58 C59 118.5(4)
C1 B3 B10 59.51(19)
C1 B3 B2 59.68(19)
B10 B3 B2 108.6(2)
C1 B3 B4 106.9(2)
B10 B3 B4 60.0(2)
B2 B3 B4 108.9(3)
C1 B3 B1 106.9(2)
B10 B3 B1 108.2(3)
B2 B3 B1 60.4(2)
B4 B3 B1 60.3(2)
B9 B6 B2 60.10(19)
B9 B6 B8 60.1(2)
B2 B6 B8 108.4(2)
B9 B6 B5 108.1(3)
B2 B6 B5 108.1(3)
B8 B6 B5 60.2(2)
B9 B6 B1 108.2(2)
B2 B6 B1 60.2(2)
B8 B6 B1 108.3(3)
B5 B6 B1 59.9(2)
C1 B2 B3 58.77(19)
C1 B2 B9 58.96(18)
B3 B2 B9 107.2(3)
C1 B2 B6 105.7(3)
B3 B2 B6 107.9(3)
B9 B2 B6 59.6(2)
C1 B2 B1 106.2(3)
B3 B2 B1 60.3(2)
B9 B2 B1 107.8(3)
B6 B2 B1 60.2(2)
C10 C11 C12 119.6(4)
C28 C27 C26 120.1(3)
C8 B13 B12 59.29(19)
C8 B13 B20 59.0(2)
B12 B13 B20 108.2(3)
C8 B13 B14 106.0(3)
B12 B13 B14 108.6(3)
B20 B13 B14 59.9(2)
C8 B13 B11 106.2(2)
B12 B13 B11 60.51(19)
B20 B13 B11 107.9(3)
B14 B13 B11 60.0(2)
N1 C20 C21 110.8(3)
N1 C20 C23 106.5(3)
C21 C20 C23 108.9(3)
N1 C20 C22 110.1(3)
C21 C20 C22 111.5(4)
C23 C20 C22 109.0(3)
C59 C60 C55 120.9(3)
B10 B4 B3 59.9(2)
B10 B4 B1 108.2(3)
B3 B4 B1 60.4(2)
B10 B4 B5 107.3(2)
B3 B4 B5 107.5(3)
B1 B4 B5 59.6(2)
B10 B4 B7 60.15(18)
B3 B4 B7 108.2(2)
B1 B4 B7 108.2(3)
B5 B4 B7 59.70(19)
C13 C14 C15 119.8(4)
B17 B16 B12 59.7(2)
B17 B16 B11 107.8(2)
B12 B16 B11 60.3(2)
B17 B16 B18 60.5(2)
B12 B16 B18 108.3(2)
B11 B16 B18 107.7(3)
B17 B16 B15 107.4(3)
B12 B16 B15 107.8(2)
B11 B16 B15 59.7(2)
B18 B16 B15 59.4(2)
C14 C13 C12 121.1(4)
B15 B11 B16 60.7(2)
B15 B11 B14 60.2(2)
B16 B11 B14 108.5(3)
B15 B11 B13 107.9(3)
B16 B11 B13 107.3(3)
B14 B11 B13 59.9(2)
B15 B11 B12 108.1(3)
B16 B11 B12 59.8(2)
B14 B11 B12 107.5(3)
B13 B11 B12 59.14(19)
C43 C44 C45 119.0(4)
B6 B5 B1 60.2(2)
B6 B5 B8 59.9(2)
B1 B5 B8 108.3(3)
B6 B5 B7 108.3(3)
B1 B5 B7 108.8(2)
B8 B5 B7 60.1(2)
B6 B5 B4 107.5(3)
B1 B5 B4 59.8(2)
B8 B5 B4 107.7(2)
B7 B5 B4 60.29(19)
C60 C59 C58 120.9(4)
C43 C42 C41 119.2(4)
C13 C12 C11 119.5(5)
C42 C43 C44 121.7(4)

loop_
_geom_bond_atom_site_label_1
_geom_bond_atom_site_label_2
_geom_bond_distance
Si3 O3 1.683(3)
Si3 O4 1.724(2)
Si3 C6 1.878(3)
Si3 N5 1.891(2)
Si3 N6 1.943(2)
Si2 O1 1.698(2)
Si2 N4 1.837(2)
Si2 C3 1.905(3)
Si2 N3 1.908(3)
Si2 C1 2.042(3)
Si1 O1 1.690(2)
Si1 O2 1.728(2)
Si1 N2 1.875(2)
Si1 C3 1.876(3)
Si1 N1 1.920(2)
Si4 O3 1.705(2)
Si4 N8 1.842(2)
Si4 N7 1.888(3)
Si4 C6 1.905(4)
Si4 C8 2.070(3)
O4 C4 1.361(3)
O2 C5 1.346(4)
N6 C39 1.305(3)
N6 C50 1.482(4)
N2 C9 1.361(4)
N2 C16 1.500(4)
N1 C9 1.308(4)
N1 C20 1.496(4)
N5 C39 1.350(3)
N5 C46 1.503(3)
N4 C24 1.329(4)
N4 C31 1.479(4)
N3 C24 1.333(4)
N3 C35 1.484(5)
N8 C54 1.344(4)
N8 C61 1.493(3)
N7 C54 1.336(4)
N7 C65 1.490(4)
C4 C3 1.329(4)
C4 C2 1.537(3)
C5 C6 1.337(4)
C5 C7 1.536(4)
C7 C8 1.671(5)
C7 B17 1.701(4)
C7 B18 1.705(4)
C7 B19 1.710(4)
C7 B20 1.719(4)
C2 C1 1.678(4)
C2 B10 1.698(4)
C2 B8 1.699(4)
C2 B7 1.711(5)
C2 B9 1.712(5)
C54 C55 1.479(5)
C9 C10 1.503(4)
C24 C25 1.505(4)
C8 B20 1.716(4)
C8 B13 1.716(4)
C8 B17 1.719(4)
C8 B12 1.720(5)
C25 C30 1.374(4)
C25 C26 1.389(4)
C1 B3 1.712(4)
C1 B9 1.721(4)
C1 B10 1.721(5)
C1 B2 1.728(5)
C39 C40 1.505(4)
C61 C64 1.496(5)
C61 C62 1.515(5)
C61 C63 1.538(4)
C55 C60 1.381(5)
C55 C56 1.394(4)
C16 C18 1.521(5)
C16 C17 1.525(5)
C16 C19 1.544(4)
C30 C29 1.393(4)
C10 C11 1.373(6)
C10 C15 1.393(5)
C46 C47 1.517(5)
C46 C48 1.524(4)
C46 C49 1.553(5)
C32 C31 1.510(5)
C26 C27 1.394(4)
C40 C41 1.381(5)
C40 C45 1.387(5)
B14 B20 1.770(5)
B14 B13 1.780(6)
B14 B11 1.782(6)
B14 B15 1.785(5)
B14 B19 1.792(6)
C31 C34 1.511(5)
C31 C33 1.559(5)
C35 C37 1.528(5)
C35 C36 1.531(5)
C35 C38 1.538(4)
B15 B18 1.771(5)
B15 B11 1.777(6)
B15 B19 1.785(5)
B15 B16 1.794(5)
B18 B16 1.780(6)
B18 B17 1.780(5)
B18 B19 1.790(4)
B10 B3 1.756(5)
B10 B4 1.757(4)
B10 B7 1.781(5)
C28 C27 1.369(5)
C28 C29 1.376(4)
C66 C65 1.523(5)
C56 C57 1.380(5)
C15 C14 1.389(5)
B1 B5 1.775(6)
B1 B4 1.777(6)
B1 B3 1.779(5)
B1 B2 1.780(6)
B1 B6 1.781(5)
B17 B16 1.755(5)
B17 B12 1.757(6)
C45 C44 1.401(5)
C65 C68 1.526(5)
C65 C67 1.530(4)
C23 C20 1.521(5)
C50 C52 1.512(6)
C50 C51 1.521(4)
C50 C53 1.534(6)
C57 C58 1.371(5)
B7 B8 1.785(6)
B7 B5 1.786(5)
B7 B4 1.797(4)
B19 B20 1.792(5)
C41 C42 1.385(4)
B9 B6 1.760(5)
B9 B2 1.768(5)
B9 B8 1.769(6)
B20 B13 1.764(6)
B12 B13 1.761(5)
B12 B16 1.776(5)
B12 B11 1.786(5)
B8 B6 1.774(6)
B8 B5 1.780(5)
C58 C59 1.393(5)
B3 B2 1.760(6)
B3 B4 1.760(6)
B6 B2 1.771(6)
B6 B5 1.775(7)
C11 C12 1.407(6)
B13 B11 1.783(5)
C20 C21 1.511(6)
C20 C22 1.524(5)
C60 C59 1.379(6)
B4 B5 1.791(5)
C14 C13 1.364(7)
B16 B11 1.777(5)
C13 C12 1.378(7)
C44 C43 1.380(7)
C42 C43 1.365(7)

loop_
_platon_squeeze_void_nr
_platon_squeeze_void_average_x
_platon_squeeze_void_average_y
_platon_squeeze_void_average_z
_platon_squeeze_void_volume
_platon_squeeze_void_count_electrons
_platon_squeeze_void_content
1 0.430 1.087 0.759 372 52 ' '
2 0.570 0.913 0.241 371 52 ' '
